data_7231705
loop_
_publ_author_name
'Adonin, Sergey A.'
'Gorokh, Igor D.'
'Novikov, Alexander S.'
'Samsonenko, Denis G.'
'Yushina, Irina V.'
'Sokolov, Maxim N.'
'Fedin, Vladimir P.'

_publ_section_title
;
 Halobismuthates with halopyridinium cations: appearance or non-appearance
 of unusual colouring
;
_journal_issue 48
_journal_name_full CrystEngComm
_journal_page_first 7766
_journal_paper_doi 10.1039/C8CE01749B
_journal_volume 20
_journal_year 2018
_chemical_formula_sum 'C10 H10 Bi Br2 Cl5 N2'
_chemical_formula_weight 704.25
_space_group_crystal_system monoclinic
_space_group_IT_number 14
_space_group_name_Hall '-P 2ybc'
_space_group_name_H-M_alt 'P 1 21/c 1'
_symmetry_space_group_name_Hall '-P 2ybc'
_symmetry_space_group_name_H-M 'P 1 21/c 1'
_atom_sites_solution_hydrogens geom
_atom_sites_solution_primary dual
_atom_sites_solution_secondary difmap
_audit_creation_method SHELXL-2017/1
_audit_update_record
;
2018-08-24 deposited with the CCDC.
2018-10-26 downloaded from the CCDC.
;
_cell_angle_alpha 90
_cell_angle_beta 104.307(5)
_cell_angle_gamma 90
_cell_formula_units_Z 2
_cell_length_a 5.5707(3)
_cell_length_b 15.7750(8)
_cell_length_c 10.5170(6)
_cell_measurement_reflns_used 1594
_cell_measurement_temperature 130(2)
_cell_measurement_theta_max 28.77
_cell_measurement_theta_min 3.98
_cell_volume 895.55(9)
_computing_cell_refinement 'CrysAlisPro 1.171.38.41 (Rigaku OD, 2015)'
_computing_data_collection 'CrysAlisPro 1.171.38.41 (Rigaku OD, 2015)'
_computing_data_reduction 'CrysAlisPro 1.171.38.41 (Rigaku OD, 2015)'
_computing_molecular_graphics 'ShelXle (H\"ubschle, 2011)'
_computing_publication_material 'CIFTAB-2014 (Sheldrick, 2015)'
_computing_structure_refinement 'SHELXL-2017 (Sheldrick, 2015)'
_computing_structure_solution 'SHELXT-2014 (Sheldrick, 2015)'
_diffrn_ambient_temperature 130(2)
_diffrn_detector 'CCD plate'
_diffrn_detector_area_resol_mean 10.6168
_diffrn_detector_type AtlasS2
_diffrn_measured_fraction_theta_full 0.998
_diffrn_measured_fraction_theta_max 0.823
_diffrn_measurement_device 'four-circle diffractometer'
_diffrn_measurement_device_type 'New Xcalibur, AtlasS2'
_diffrn_measurement_method '\w scans'
_diffrn_radiation_monochromator graphite
_diffrn_radiation_probe x-ray
_diffrn_radiation_source 'fine-focus sealed tube'
_diffrn_radiation_type MoK\a
_diffrn_radiation_wavelength 0.71073
_diffrn_reflns_av_R_equivalents 0.0325
_diffrn_reflns_av_unetI/netI 0.0503
_diffrn_reflns_Laue_measured_fraction_full 0.998
_diffrn_reflns_Laue_measured_fraction_max 0.823
_diffrn_reflns_limit_h_max 4
_diffrn_reflns_limit_h_min -6
_diffrn_reflns_limit_k_max 16
_diffrn_reflns_limit_k_min -21
_diffrn_reflns_limit_l_max 12
_diffrn_reflns_limit_l_min -14
_diffrn_reflns_number 3882
_diffrn_reflns_point_group_measured_fraction_full 0.998
_diffrn_reflns_point_group_measured_fraction_max 0.823
_diffrn_reflns_theta_full 25.500
_diffrn_reflns_theta_max 28.980
_diffrn_reflns_theta_min 3.775
_diffrn_source 'sealed X-ray tube'
_exptl_absorpt_coefficient_mu 15.041
_exptl_absorpt_correction_T_max 1.00000
_exptl_absorpt_correction_T_min 0.47932
_exptl_absorpt_correction_type multi-scan
_exptl_absorpt_process_details
;
CrysAlisPro 1.171.38.41 (Rigaku Oxford Diffraction, 2015)
Empirical absorption correction using spherical harmonics,
implemented in SCALE3 ABSPACK scaling algorithm.
;
_exptl_crystal_colour yellow
_exptl_crystal_density_diffrn 2.612
_exptl_crystal_description block
_exptl_crystal_F_000 644
_exptl_crystal_size_max 0.19
_exptl_crystal_size_mid 0.16
_exptl_crystal_size_min 0.10
_refine_diff_density_max 1.870
_refine_diff_density_min -2.241
_refine_diff_density_rms 0.235
_refine_ls_extinction_method none
_refine_ls_goodness_of_fit_ref 1.051
_refine_ls_hydrogen_treatment constr
_refine_ls_matrix_type full
_refine_ls_number_parameters 94
_refine_ls_number_reflns 1962
_refine_ls_number_restraints 0
_refine_ls_restrained_S_all 1.051
_refine_ls_R_factor_all 0.0465
_refine_ls_R_factor_gt 0.0353
_refine_ls_shift/su_max 0.000
_refine_ls_shift/su_mean 0.000
_refine_ls_structure_factor_coef Fsqd
_refine_ls_weighting_details 'w=1/[\s^2^(Fo^2^)+(0.0384P)^2^] where P=(Fo^2^+2Fc^2^)/3'
_refine_ls_weighting_scheme calc
_refine_ls_wR_factor_gt 0.0762
_refine_ls_wR_factor_ref 0.0814
_reflns_Friedel_coverage 0.000
_reflns_number_gt 1651
_reflns_number_total 1962
_reflns_threshold_expression >2\s(I)
_cod_data_source_file c8ce01749b2.cif
_cod_data_source_block IG296yellow
_cod_depositor_comments 'Adding full bibliography for 7231701--7231709.cif.'
_cod_database_code 7231705
_shelx_shelxl_version_number 2017/1
_shelx_space_group_comment
;
The symmetry employed for this shelxl refinement is uniquely defined
by the following loop, which should always be used as a source of
symmetry information in preference to the above space-group names.
They are only intended as comments.
;
_shelx_estimated_absorpt_t_min 0.162
_shelx_estimated_absorpt_t_max 0.315

loop_
_space_group_symop_operation_xyz
'x, y, z'
'-x, y+1/2, -z+1/2'
'-x, -y, -z'
'x, -y-1/2, z-1/2'

loop_
_atom_site_label
_atom_site_type_symbol
_atom_site_fract_x
_atom_site_fract_y
_atom_site_fract_z
_atom_site_U_iso_or_equiv
_atom_site_adp_type
_atom_site_occupancy
_atom_site_site_symmetry_order
_atom_site_calc_flag
_atom_site_refinement_flags_posn
_atom_site_refinement_flags_adp
_atom_site_refinement_flags_occupancy
Bi1 Bi 0.500000 0.500000 0.500000 0.01382(12) Uani 1 2 d S . P
Cl1 Cl 0.4635(3) 0.33740(10) 0.42150(14) 0.0210(3) Uani 1 1 d . . .
Cl2 Cl 0.6022(3) 0.44679(11) 0.74836(16) 0.0272(4) Uani 1 1 d . . .
Cl3 Cl 1.000000 0.500000 0.500000 0.0440(8) Uani 1 2 d S . P
N1 N 0.1325(10) 0.2569(3) 0.0796(5) 0.0208(12) Uani 1 1 d . . .
H1 H 0.225099 0.227313 0.039094 0.025 Uiso 1 1 calc R U .
Br1 Br 0.30668(12) 0.38855(4) -0.04373(6) 0.02250(17) Uani 1 1 d . . .
C11 C 0.1235(11) 0.3408(4) 0.0663(6) 0.0174(13) Uani 1 1 d . . .
C12 C -0.0154(12) 0.3890(5) 0.1280(6) 0.0251(15) Uani 1 1 d . . .
H12 H -0.020199 0.448921 0.118299 0.030 Uiso 1 1 calc R U .
C13 C -0.1497(12) 0.3493(5) 0.2053(6) 0.0249(15) Uani 1 1 d . . .
H13 H -0.248589 0.381767 0.249057 0.030 Uiso 1 1 calc R U .
C14 C -0.1394(11) 0.2617(4) 0.2186(6) 0.0223(15) Uani 1 1 d . . .
H14 H -0.229560 0.233576 0.271927 0.027 Uiso 1 1 calc R U .
C15 C 0.0034(12) 0.2165(5) 0.1535(6) 0.0255(15) Uani 1 1 d . . .
H15 H 0.011011 0.156433 0.160578 0.031 Uiso 1 1 calc R U .

loop_
_atom_site_aniso_label
_atom_site_aniso_U_11
_atom_site_aniso_U_22
_atom_site_aniso_U_33
_atom_site_aniso_U_23
_atom_site_aniso_U_13
_atom_site_aniso_U_12
Bi1 0.01039(17) 0.0135(2) 0.0193(2) 0.00089(14) 0.00707(12) -0.00048(13)
Cl1 0.0230(8) 0.0173(8) 0.0241(8) -0.0021(7) 0.0087(6) -0.0033(7)
Cl2 0.0377(10) 0.0245(9) 0.0220(8) 0.0017(7) 0.0122(7) -0.0010(8)
Cl3 0.057(2) 0.0249(15) 0.0466(18) 0.0008(13) 0.0057(15) -0.0009(13)
N1 0.023(3) 0.021(3) 0.020(3) -0.003(3) 0.007(2) 0.003(2)
Br1 0.0220(3) 0.0217(4) 0.0253(3) 0.0033(3) 0.0086(2) 0.0001(3)
C11 0.017(3) 0.019(3) 0.015(3) -0.002(3) 0.003(2) -0.003(3)
C12 0.022(3) 0.021(4) 0.032(4) -0.003(3) 0.007(3) 0.001(3)
C13 0.024(4) 0.030(4) 0.024(4) -0.006(3) 0.011(3) 0.003(3)
C14 0.019(3) 0.027(4) 0.021(3) -0.005(3) 0.004(3) -0.010(3)
C15 0.033(4) 0.021(4) 0.021(3) -0.002(3) 0.002(3) -0.007(3)

loop_
_atom_type_symbol
_atom_type_description
_atom_type_scat_dispersion_real
_atom_type_scat_dispersion_imag
_atom_type_scat_source
C C 0.0033 0.0016 'International Tables Vol C Tables 4.2.6.8 and 6.1.1.4'
H H 0.0000 0.0000 'International Tables Vol C Tables 4.2.6.8 and 6.1.1.4'
N N 0.0061 0.0033 'International Tables Vol C Tables 4.2.6.8 and 6.1.1.4'
Cl Cl 0.1484 0.1585 'International Tables Vol C Tables 4.2.6.8 and 6.1.1.4'
Br Br -0.2901 2.4595 'International Tables Vol C Tables 4.2.6.8 and 6.1.1.4'
Bi Bi -4.1077 10.2566 'International Tables Vol C Tables 4.2.6.8 and 6.1.1.4'

loop_
_geom_angle_atom_site_label_1
_geom_angle_atom_site_label_2
_geom_angle_atom_site_label_3
_geom_angle
_geom_angle_site_symmetry_1
_geom_angle_site_symmetry_3
_geom_angle_publ_flag
Cl1 Bi1 Cl1 180.0 . 3_666 yes
Cl1 Bi1 Cl3 89.99(3) . . yes
Cl1 Bi1 Cl3 89.99(3) 3_666 1_455 ?
Cl1 Bi1 Cl3 90.01(3) . 1_455 yes
Cl1 Bi1 Cl3 90.01(3) 3_666 . ?
Cl2 Bi1 Cl1 88.97(5) . . yes
Cl2 Bi1 Cl1 88.97(5) 3_666 3_666 ?
Cl2 Bi1 Cl1 91.03(5) . 3_666 yes
Cl2 Bi1 Cl1 91.03(5) 3_666 . ?
Cl2 Bi1 Cl2 180.00(8) 3_666 . yes
Cl2 Bi1 Cl3 88.36(4) . 1_455 yes
Cl2 Bi1 Cl3 88.36(4) 3_666 . ?
Cl2 Bi1 Cl3 91.64(4) . . yes
Cl2 Bi1 Cl3 91.64(4) 3_666 1_455 ?
Cl3 Bi1 Cl3 180.0 1_455 . yes
Bi1 Cl3 Bi1 180.0 1_655 . yes
C11 N1 H1 119.3 . . ?
C11 N1 C15 121.4(6) . . ?
C15 N1 H1 119.3 . . ?
N1 C11 Br1 116.8(5) . . ?
N1 C11 C12 121.2(6) . . ?
C12 C11 Br1 122.0(5) . . ?
C11 C12 H12 120.6 . . ?
C11 C12 C13 118.8(7) . . ?
C13 C12 H12 120.6 . . ?
C12 C13 H13 120.2 . . ?
C12 C13 C14 119.7(6) . . ?
C14 C13 H13 120.2 . . ?
C13 C14 H14 120.6 . . ?
C15 C14 C13 118.8(6) . . ?
C15 C14 H14 120.6 . . ?
N1 C15 C14 120.1(6) . . ?
N1 C15 H15 120.0 . . ?
C14 C15 H15 120.0 . . ?

loop_
_geom_bond_atom_site_label_1
_geom_bond_atom_site_label_2
_geom_bond_distance
_geom_bond_site_symmetry_2
_geom_bond_publ_flag
Bi1 Cl1 2.6869(16) . yes
Bi1 Cl1 2.6869(16) 3_666 ?
Bi1 Cl2 2.6676(16) 3_666 ?
Bi1 Cl2 2.6677(16) . yes
Bi1 Cl3 2.78535(15) . yes
Bi1 Cl3 2.78535(15) 1_455 ?
N1 H1 0.8800 . ?
N1 C11 1.331(8) . ?
N1 C15 1.344(8) . ?
Br1 C11 1.879(6) . ?
C11 C12 1.359(9) . ?
C12 H12 0.9500 . ?
C12 C13 1.384(9) . ?
C13 H13 0.9500 . ?
C13 C14 1.389(10) . ?
C14 H14 0.9500 . ?
C14 C15 1.371(9) . ?
C15 H15 0.9500 . ?
